data_1520419
loop_
_publ_author_name
'Taylor, P. G.'
'Callear, Samantha K.'
'Hursthouse, Michael B.'

_publ_section_title
;
 C13H15ClN2O2Si
;
_journal_name_full 'Crystal Structure Report Archive'
_journal_page_first 651
_journal_year 2009
_chemical_formula_sum 'C13 H15 Cl N2 O2 Si'
_chemical_formula_weight 294.81
_space_group_IT_number 61
_symmetry_cell_setting orthorhombic
_symmetry_space_group_name_Hall '-P 2ac 2ab'
_symmetry_space_group_name_H-M 'P b c a'
_atom_sites_solution_hydrogens geom
_atom_sites_solution_primary direct
_atom_sites_solution_secondary difmap
_cell_angle_alpha 90.00
_cell_angle_beta 90.00
_cell_angle_gamma 90.00
_cell_formula_units_Z 8
_cell_length_a 11.8719(3)
_cell_length_b 15.0801(3)
_cell_length_c 15.5429(3)
_cell_measurement_reflns_used 22095
_cell_measurement_temperature 120(2)
_cell_measurement_theta_max 27.48
_cell_measurement_theta_min 2.91
_cell_volume 2782.64(10)
_computing_cell_refinement 'DENZO (Otwinowski & Minor, 1997) & COLLECT (Hooft, R.W.W., 1998)'
_computing_data_collection 'COLLECT (Hooft, R.W.W., 1998)'
_computing_data_reduction 'DENZO (Otwinowski & Minor, 1997) & COLLECT (Hooft, R.W.W., 1998)'
_computing_structure_refinement 'SHELXL-97 (Sheldrick, 2008)'
_diffrn_ambient_temperature 120(2)
_diffrn_detector_area_resol_mean 9.091
_diffrn_measured_fraction_theta_full 0.999
_diffrn_measured_fraction_theta_max 0.999
_diffrn_measurement_device_type 'Bruker-Nonius Roper CCD camera on \k-goniostat'
_diffrn_measurement_method '\f & \w scans'
_diffrn_radiation_monochromator graphite
_diffrn_radiation_source 'Bruker-Nonius FR591 rotating anode'
_diffrn_radiation_type MoK\a
_diffrn_radiation_wavelength 0.71073
_diffrn_reflns_av_R_equivalents 0.0758
_diffrn_reflns_av_sigmaI/netI 0.0426
_diffrn_reflns_limit_h_max 15
_diffrn_reflns_limit_h_min -13
_diffrn_reflns_limit_k_max 19
_diffrn_reflns_limit_k_min -16
_diffrn_reflns_limit_l_max 20
_diffrn_reflns_limit_l_min -20
_diffrn_reflns_number 32004
_diffrn_reflns_theta_full 27.48
_diffrn_reflns_theta_max 27.48
_diffrn_reflns_theta_min 3.00
_exptl_absorpt_coefficient_mu 0.360
_exptl_absorpt_correction_T_max 0.9514
_exptl_absorpt_correction_T_min 0.8875
_exptl_absorpt_correction_type multi-scan
_exptl_absorpt_process_details 'SADABS 2007/2 (Sheldrick, G.M., 2007)'
_exptl_crystal_colour colourless
_exptl_crystal_density_diffrn 1.407
_exptl_crystal_density_method 'not measured'
_exptl_crystal_description block
_exptl_crystal_F_000 1232
_exptl_crystal_size_max 0.34
_exptl_crystal_size_mid 0.23
_exptl_crystal_size_min 0.14
_refine_diff_density_max 0.276
_refine_diff_density_min -0.398
_refine_diff_density_rms 0.069
_refine_ls_extinction_method none
_refine_ls_goodness_of_fit_ref 1.052
_refine_ls_hydrogen_treatment constr
_refine_ls_matrix_type full
_refine_ls_number_parameters 174
_refine_ls_number_reflns 3187
_refine_ls_number_restraints 0
_refine_ls_restrained_S_all 1.052
_refine_ls_R_factor_all 0.0598
_refine_ls_R_factor_gt 0.0414
_refine_ls_shift/su_max 0.009
_refine_ls_shift/su_mean 0.000
_refine_ls_structure_factor_coef Fsqd
_refine_ls_weighting_details 'calc w=1/[\s^2^(Fo^2^)+(0.0566P)^2^+1.1873P] where P=(Fo^2^+2Fc^2^)/3'
_refine_ls_weighting_scheme calc
_refine_ls_wR_factor_gt 0.1006
_refine_ls_wR_factor_ref 0.1105
_reflns_number_gt 2496
_reflns_number_total 3187
_reflns_threshold_expression >2\s(I)
_cod_data_source_file eCrystal-651.cif
_cod_data_source_block 2009src0138
_cod_depositor_comments
;
Citation :
Taylor, P. G. and Callear, Samantha K. and 
Hursthouse, Michael B. (2009) 
University of Southampton, Crystal Structure Report Archive. 
(doi:10.5258/ecrystals/651)

More at:
http://ecrystals.chem.soton.ac.uk/651/
;
_cod_original_sg_symbol_H-M Pbca
_cod_database_code 1520419

loop_
_symmetry_equiv_pos_as_xyz
'x, y, z'
'-x+1/2, -y, z+1/2'
'-x, y+1/2, -z+1/2'
'x+1/2, -y+1/2, -z'
'-x, -y, -z'
'x-1/2, y, -z-1/2'
'x, -y-1/2, z-1/2'
'-x-1/2, y-1/2, z'

loop_
_atom_site_label
_atom_site_type_symbol
_atom_site_fract_x
_atom_site_fract_y
_atom_site_fract_z
_atom_site_U_iso_or_equiv
_atom_site_adp_type
_atom_site_occupancy
_atom_site_symmetry_multiplicity
_atom_site_calc_flag
_atom_site_refinement_flags
_atom_site_disorder_assembly
_atom_site_disorder_group
C2 C 0.27974(17) -0.07469(13) 0.67558(12) 0.0200(4) Uani 1 1 d . . .
C3 C 0.26888(18) -0.12810(13) 0.59942(13) 0.0237(4) Uani 1 1 d . . .
H3 H 0.1989 -0.1561 0.5875 0.028 Uiso 1 1 calc R . .
C4 C 0.35585(19) -0.13946(13) 0.54435(12) 0.0230(4) Uani 1 1 d . . .
H4 H 0.3451 -0.1734 0.4935 0.028 Uiso 1 1 calc R . .
C5 C 0.46215(18) -0.10174(13) 0.56113(12) 0.0244(4) Uani 1 1 d . . .
H5 H 0.5231 -0.1104 0.5225 0.029 Uiso 1 1 calc R . .
C6 C 0.47578(17) -0.05291(13) 0.63336(12) 0.0223(4) Uani 1 1 d . . .
H6 H 0.5472 -0.0274 0.6456 0.027 Uiso 1 1 calc R . .
C7 C 0.40358(16) 0.01776(12) 0.76421(11) 0.0176(4) Uani 1 1 d . . .
H7 H 0.4838 0.0380 0.7635 0.021 Uiso 1 1 calc R . .
C9 C 0.45063(17) -0.10917(13) 0.86060(12) 0.0215(4) Uani 1 1 d . . .
H9 H 0.5097 -0.1262 0.8228 0.026 Uiso 1 1 calc R . .
C10 C 0.42857(19) -0.15823(14) 0.93226(13) 0.0254(4) Uani 1 1 d . . .
H10 H 0.4722 -0.2093 0.9453 0.030 Uiso 1 1 calc R . .
C11 C 0.33966(19) -0.13176(13) 0.98660(13) 0.0255(5) Uani 1 1 d . . .
H11 H 0.3227 -0.1661 1.0362 0.031 Uiso 1 1 calc R . .
C12 C 0.27775(18) -0.05805(13) 0.96932(12) 0.0226(4) Uani 1 1 d . . .
H12 H 0.2180 -0.0410 1.0065 0.027 Uiso 1 1 calc R . .
C13 C 0.30322(16) -0.00709(12) 0.89554(12) 0.0194(4) Uani 1 1 d . . .
C15 C 0.38165(19) 0.21194(14) 0.83952(13) 0.0276(5) Uani 1 1 d . . .
H15A H 0.3847 0.2665 0.8053 0.041 Uiso 1 1 calc R . .
H15B H 0.4584 0.1931 0.8539 0.041 Uiso 1 1 calc R . .
H15C H 0.3394 0.2229 0.8926 0.041 Uiso 1 1 calc R . .
C16 C 0.16806(17) 0.15164(14) 0.73475(13) 0.0242(4) Uani 1 1 d . . .
H16A H 0.1137 0.1501 0.7822 0.036 Uiso 1 1 calc R . .
H16B H 0.1458 0.1088 0.6905 0.036 Uiso 1 1 calc R . .
H16C H 0.1697 0.2113 0.7098 0.036 Uiso 1 1 calc R . .
N1 N 0.38745(13) -0.03964(10) 0.68938(9) 0.0177(3) Uani 1 1 d . . .
N8 N 0.38774(13) -0.03551(11) 0.84324(10) 0.0181(3) Uani 1 1 d . . .
O2 O 0.20325(12) -0.05772(10) 0.72769(8) 0.0253(3) Uani 1 1 d . . .
O13 O 0.25201(12) 0.06473(9) 0.87374(8) 0.0224(3) Uani 1 1 d . . .
Si14 Si 0.31014(4) 0.12283(3) 0.77602(3) 0.01809(15) Uani 1 1 d . . .
Cl17 Cl 0.39042(4) 0.16615(3) 0.64351(3) 0.02143(14) Uani 1 1 d . . .

loop_
_atom_site_aniso_label
_atom_site_aniso_U_11
_atom_site_aniso_U_22
_atom_site_aniso_U_33
_atom_site_aniso_U_23
_atom_site_aniso_U_13
_atom_site_aniso_U_12
C2 0.0212(10) 0.0183(10) 0.0206(9) 0.0013(7) 0.0014(8) -0.0011(8)
C3 0.0266(11) 0.0193(10) 0.0252(10) 0.0006(8) -0.0033(8) -0.0021(9)
C4 0.0347(12) 0.0149(9) 0.0194(9) -0.0010(7) -0.0016(9) 0.0040(8)
C5 0.0302(11) 0.0215(10) 0.0215(9) 0.0012(8) 0.0061(8) 0.0025(9)
C6 0.0220(10) 0.0230(11) 0.0220(9) 0.0010(8) 0.0062(8) 0.0008(8)
C7 0.0162(9) 0.0211(10) 0.0156(9) -0.0004(7) 0.0011(7) -0.0038(8)
C9 0.0194(10) 0.0213(10) 0.0238(9) -0.0014(8) 0.0020(8) 0.0026(8)
C10 0.0280(11) 0.0225(10) 0.0256(10) 0.0041(8) 0.0026(9) 0.0047(9)
C11 0.0316(12) 0.0235(10) 0.0213(10) 0.0013(8) 0.0052(9) -0.0019(9)
C12 0.0258(11) 0.0226(10) 0.0193(9) -0.0012(7) 0.0063(8) -0.0001(9)
C13 0.0197(10) 0.0200(10) 0.0184(9) -0.0027(7) 0.0026(7) -0.0018(8)
C15 0.0299(12) 0.0257(11) 0.0272(10) -0.0047(9) 0.0031(9) -0.0023(9)
C16 0.0210(10) 0.0249(10) 0.0267(10) 0.0039(8) 0.0036(8) -0.0001(9)
N1 0.0195(8) 0.0179(8) 0.0158(7) -0.0007(6) 0.0018(6) -0.0004(7)
N8 0.0184(8) 0.0200(8) 0.0160(7) 0.0002(6) 0.0015(6) 0.0001(7)
O2 0.0193(7) 0.0308(8) 0.0259(7) -0.0043(6) 0.0039(6) -0.0043(6)
O13 0.0237(8) 0.0221(7) 0.0213(7) 0.0015(5) 0.0056(6) 0.0043(6)
Si14 0.0169(3) 0.0187(3) 0.0186(3) -0.00086(19) 0.0015(2) -0.0005(2)
Cl17 0.0193(3) 0.0241(3) 0.0208(2) 0.00330(18) 0.00170(17) -0.00057(19)

loop_
_atom_type_symbol
_atom_type_description
_atom_type_scat_dispersion_real
_atom_type_scat_dispersion_imag
_atom_type_scat_source
C C 0.0033 0.0016 'International Tables Vol C Tables 4.2.6.8 and 6.1.1.4'
H H 0.0000 0.0000 'International Tables Vol C Tables 4.2.6.8 and 6.1.1.4'
N N 0.0061 0.0033 'International Tables Vol C Tables 4.2.6.8 and 6.1.1.4'
O O 0.0106 0.0060 'International Tables Vol C Tables 4.2.6.8 and 6.1.1.4'
Si Si 0.0817 0.0704 'International Tables Vol C Tables 4.2.6.8 and 6.1.1.4'
Cl Cl 0.1484 0.1585 'International Tables Vol C Tables 4.2.6.8 and 6.1.1.4'

loop_
_geom_angle_atom_site_label_1
_geom_angle_atom_site_label_2
_geom_angle_atom_site_label_3
_geom_angle
_geom_angle_site_symmetry_1
_geom_angle_site_symmetry_3
O2 C2 N1 119.30(17) . .
O2 C2 C3 125.89(19) . .
N1 C2 C3 114.80(17) . .
C4 C3 C2 121.6(2) . .
C4 C3 H3 119.2 . .
C2 C3 H3 119.2 . .
C3 C4 C5 121.05(18) . .
C3 C4 H4 119.5 . .
C5 C4 H4 119.5 . .
C6 C5 C4 118.74(19) . .
C6 C5 H5 120.6 . .
C4 C5 H5 120.6 . .
C5 C6 N1 120.85(19) . .
C5 C6 H6 119.6 . .
N1 C6 H6 119.6 . .
N1 C7 N8 108.80(15) . .
N1 C7 Si14 118.89(13) . .
N8 C7 Si14 106.97(12) . .
N1 C7 H7 107.2 . .
N8 C7 H7 107.2 . .
Si14 C7 H7 107.2 . .
C10 C9 N8 119.89(18) . .
C10 C9 H9 120.1 . .
N8 C9 H9 120.1 . .
C9 C10 C11 118.68(19) . .
C9 C10 H10 120.7 . .
C11 C10 H10 120.7 . .
C12 C11 C10 121.21(18) . .
C12 C11 H11 119.4 . .
C10 C11 H11 119.4 . .
C11 C12 C13 119.30(18) . .
C11 C12 H12 120.4 . .
C13 C12 H12 120.4 . .
O13 C13 N8 117.13(16) . .
O13 C13 C12 124.76(17) . .
N8 C13 C12 118.12(17) . .
Si14 C15 H15A 109.5 . .
Si14 C15 H15B 109.5 . .
H15A C15 H15B 109.5 . .
Si14 C15 H15C 109.5 . .
H15A C15 H15C 109.5 . .
H15B C15 H15C 109.5 . .
Si14 C16 H16A 109.5 . .
Si14 C16 H16B 109.5 . .
H16A C16 H16B 109.5 . .
Si14 C16 H16C 109.5 . .
H16A C16 H16C 109.5 . .
H16B C16 H16C 109.5 . .
C6 N1 C2 122.93(16) . .
C6 N1 C7 119.28(16) . .
C2 N1 C7 117.70(15) . .
C13 N8 C9 122.78(16) . .
C13 N8 C7 114.75(15) . .
C9 N8 C7 122.43(15) . .
C13 O13 Si14 115.49(12) . .
C16 Si14 C15 115.25(10) . .
C16 Si14 O13 93.13(8) . .
C15 Si14 O13 94.29(8) . .
C16 Si14 C7 132.62(9) . .
C15 Si14 C7 112.12(9) . .
O13 Si14 C7 84.61(7) . .
C16 Si14 Cl17 90.04(7) . .
C15 Si14 Cl17 94.49(7) . .
O13 Si14 Cl17 168.35(5) . .
C7 Si14 Cl17 85.00(6) . .

loop_
_geom_bond_atom_site_label_1
_geom_bond_atom_site_label_2
_geom_bond_distance
_geom_bond_site_symmetry_2
C2 O2 1.243(2) .
C2 N1 1.400(3) .
C2 C3 1.438(3) .
C3 C4 1.352(3) .
C3 H3 0.9500 .
C4 C5 1.409(3) .
C4 H4 0.9500 .
C5 C6 1.352(3) .
C5 H5 0.9500 .
C6 N1 1.378(2) .
C6 H6 0.9500 .
C7 N1 1.462(2) .
C7 N8 1.480(2) .
C7 Si14 1.943(2) .
C7 H7 1.0000 .
C9 C10 1.363(3) .
C9 N8 1.365(3) .
C9 H9 0.9500 .
C10 C11 1.410(3) .
C10 H10 0.9500 .
C11 C12 1.359(3) .
C11 H11 0.9500 .
C12 C13 1.413(3) .
C12 H12 0.9500 .
C13 O13 1.287(2) .
C13 N8 1.361(2) .
C15 Si14 1.871(2) .
C15 H15A 0.9800 .
C15 H15B 0.9800 .
C15 H15C 0.9800 .
C16 Si14 1.856(2) .
C16 H16A 0.9800 .
C16 H16B 0.9800 .
C16 H16C 0.9800 .
O13 Si14 1.8844(14) .
Si14 Cl17 2.3615(7) .
